data_7006802
loop_
_publ_author_name
'Chiba, Hirokazu'
'Wada, Akihide'
'Ozeki, Tomoji'

_publ_section_title
;
 Cation-controlled assembly of Na+-linked lacunary alpha-Keggin
 tungstosilicates.
;
_journal_issue 9
_journal_name_full 'Dalton transactions (Cambridge, England : 2003)'
_journal_page_first 1213
_journal_page_last 1217
_journal_paper_doi 10.1039/b514169a
_journal_year 2006
_chemical_formula_moiety '(C H6 N3 1+), (K 1+)6, (Na O39 Si W11 7-), 11.5(H2 O)'
_chemical_formula_sum 'C H29 K6 N3 Na O50.5 Si W11'
_chemical_formula_weight 3199.30
_chemical_name_systematic
;
?
;
_space_group_IT_number 40
_symmetry_cell_setting orthorhombic
_symmetry_space_group_name_Hall 'A 2 -2a'
_symmetry_space_group_name_H-M 'A m a 2'
_atom_sites_solution_hydrogens geom
_atom_sites_solution_primary direct
_atom_sites_solution_secondary difmap
_audit_creation_method SHELXL-97
_cell_angle_alpha 90.00
_cell_angle_beta 90.00
_cell_angle_gamma 90.00
_cell_formula_units_Z 4
_cell_length_a 19.457(1)
_cell_length_b 22.581(1)
_cell_length_c 11.069(1)
_cell_measurement_reflns_used 19065
_cell_measurement_temperature 100(2)
_cell_measurement_theta_max 13.53
_cell_measurement_theta_min 1.28
_cell_volume 4863.3(5)
_computing_cell_refinement 'Scalepack (Otwinowski & Minor, 1997)'
_computing_data_collection 'DIP Xpress (MAC Science, 1999)'
_computing_data_reduction 'Denzo (Otwinowski & Minor, 1997)'
_computing_structure_refinement 'SHELXL-97 (Sheldrick, 1997)'
_computing_structure_solution 'SHELXS-97 (Sheldrick, 1990)'
_diffrn_ambient_temperature 100(2)
_diffrn_detector_area_resol_mean 10
_diffrn_measured_fraction_theta_full 0.971
_diffrn_measured_fraction_theta_max 0.971
_diffrn_measurement_device_type 'MAC Science DIP LABO'
_diffrn_measurement_method 'Weissenberg method'
_diffrn_radiation_monochromator 'Si 111'
_diffrn_radiation_source 'SPring-8 BL04B2 bending magnet beamline'
_diffrn_radiation_type synchrotron
_diffrn_radiation_wavelength 0.3282
_diffrn_reflns_av_R_equivalents 0.0343
_diffrn_reflns_av_sigmaI/netI 0.0236
_diffrn_reflns_limit_h_max 27
_diffrn_reflns_limit_h_min -27
_diffrn_reflns_limit_k_max 32
_diffrn_reflns_limit_k_min -32
_diffrn_reflns_limit_l_max 15
_diffrn_reflns_limit_l_min -15
_diffrn_reflns_number 33873
_diffrn_reflns_theta_full 13.53
_diffrn_reflns_theta_max 13.53
_diffrn_reflns_theta_min 1.28
_diffrn_standards_number 0
_exptl_absorpt_coefficient_mu 3.516
_exptl_absorpt_correction_T_max 0.70018
_exptl_absorpt_correction_T_min 0.68385
_exptl_absorpt_correction_type multi-scan
_exptl_absorpt_process_details 'PLATON MULABS (Spek, 2001)'
_exptl_crystal_colour colourless
_exptl_crystal_density_diffrn 4.370
_exptl_crystal_density_method 'not measured'
_exptl_crystal_description pillar
_exptl_crystal_F_000 5652
_exptl_crystal_size_max 0.12
_exptl_crystal_size_mid 0.06
_exptl_crystal_size_min 0.02
_refine_diff_density_max 3.458
_refine_diff_density_min -1.875
_refine_diff_density_rms 0.248
_refine_ls_abs_structure_details 'Flack H D (1983), Acta Cryst. A39, 876-881'
_refine_ls_abs_structure_Flack 0.15(4)
_refine_ls_extinction_method none
_refine_ls_goodness_of_fit_ref 1.045
_refine_ls_hydrogen_treatment constr
_refine_ls_matrix_type full
_refine_ls_number_parameters 226
_refine_ls_number_reflns 7281
_refine_ls_number_restraints 1
_refine_ls_restrained_S_all 1.045
_refine_ls_R_factor_all 0.0274
_refine_ls_R_factor_gt 0.0255
_refine_ls_shift/su_max 0.001
_refine_ls_shift/su_mean 0.000
_refine_ls_structure_factor_coef Fsqd
_refine_ls_weighting_details 'calc w=1/[\s^2^(Fo^2^)+(0.0287P)^2^+107.2638P] where P=(Fo^2^+2Fc^2^)/3'
_refine_ls_weighting_scheme calc
_refine_ls_wR_factor_gt 0.0622
_refine_ls_wR_factor_ref 0.0633
_reflns_number_gt 7023
_reflns_number_total 7281
_reflns_threshold_expression >2\s(I)
_cod_data_source_file b514169a.txt
_cod_data_source_block compound_2
_cod_original_sg_symbol_H-M Ama2
_cod_original_formula_sum 'C H29 K6 N3 Na O50.50 Si W11'
_cod_database_code 7006802

loop_
_symmetry_equiv_pos_as_xyz
'x, y, z'
'-x, -y, z'
'x+1/2, -y, z'
'-x+1/2, y, z'
'x, y+1/2, z+1/2'
'-x, -y+1/2, z+1/2'
'x+1/2, -y+1/2, z+1/2'
'-x+1/2, y+1/2, z+1/2'

loop_
_atom_site_label
_atom_site_type_symbol
_atom_site_fract_x
_atom_site_fract_y
_atom_site_fract_z
_atom_site_U_iso_or_equiv
_atom_site_adp_type
_atom_site_occupancy
_atom_site_symmetry_multiplicity
_atom_site_calc_flag
_atom_site_refinement_flags
_atom_site_disorder_assembly
_atom_site_disorder_group
K1 K 0.07859(9) 0.07849(8) 0.8543(3) 0.0314(4) Uani 1 1 d . . .
K2 K 0.02819(11) 0.42113(9) 0.6650(3) 0.0358(5) Uani 1 1 d . . .
K3A K 0.12778(16) 0.2599(3) 0.8542(4) 0.0265(9) Uani 0.730(18) 1 d P . 1
K3B K 0.1462(9) 0.2889(10) 0.8414(17) 0.047(5) Uani 0.270(18) 1 d P . 2
W1 W 0.165136(18) 0.070628(15) 0.52433(3) 0.01290(8) Uani 1 1 d . . .
W3 W 0.156344(17) 0.291658(15) 0.50287(3) 0.01161(8) Uani 1 1 d . . .
W4 W 0.071693(12) 0.186440(11) 0.34763(4) 0.01183(5) Uani 1 1 d . . .
W5 W 0.164270(19) 0.069659(16) 0.18237(3) 0.01315(8) Uani 1 1 d . . .
W9 W 0.154317(18) 0.292905(15) 0.19243(3) 0.01092(7) Uani 1 1 d . . .
W10 W 0.2500 0.17493(2) 0.03040(5) 0.01150(9) Uani 1 2 d S . .
Na1 Na 0.2500 0.1734(3) 0.6764(5) 0.0180(11) Uani 1 2 d S . .
Si1 Si 0.2500 0.17838(10) 0.3513(4) 0.0089(4) Uani 1 2 d S . .
O1 O 0.1077(3) 0.0130(3) 0.5441(6) 0.0214(12) Uiso 1 1 d . . .
O3 O 0.1244(3) 0.3517(3) 0.5807(6) 0.0202(12) Uiso 1 1 d . . .
O4 O -0.0146(3) 0.1706(2) 0.3449(7) 0.0194(9) Uiso 1 1 d . . .
O5 O 0.1050(3) 0.0200(3) 0.1242(6) 0.0211(13) Uiso 1 1 d . . .
O9 O 0.1226(3) 0.3416(3) 0.0861(5) 0.0171(11) Uiso 1 1 d . . .
O10 O 0.2500 0.1918(4) -0.1210(7) 0.0210(17) Uiso 1 2 d S . .
O12 O 0.1699(3) 0.1008(3) 0.6698(6) 0.0191(12) Uiso 1 1 d . . .
O14 O 0.1744(3) 0.2419(3) 0.6182(5) 0.0176(12) Uiso 1 1 d . . .
O16 O 0.2500 0.0262(3) 0.5368(8) 0.0132(14) Uiso 1 2 d S . .
O17 O 0.0708(3) 0.2501(2) 0.4591(5) 0.0126(11) Uiso 1 1 d . . .
O18 O 0.2500 0.0305(4) 0.1443(8) 0.0186(17) Uiso 1 2 d S . .
O20 O 0.1408(2) 0.3320(2) 0.3346(5) 0.0129(9) Uiso 1 1 d . . .
O21 O 0.0732(3) 0.2453(2) 0.2189(5) 0.0129(11) Uiso 1 1 d . . .
O22 O 0.1815(3) 0.1140(2) 0.0332(6) 0.0166(10) Uiso 1 1 d . . .
O26 O 0.1047(3) 0.1327(3) 0.4617(5) 0.0141(11) Uiso 1 1 d . . .
O27 O 0.1703(2) 0.0506(2) 0.3401(6) 0.0162(9) Uiso 1 1 d . . .
O30 O 0.1028(3) 0.1325(3) 0.2253(5) 0.0148(11) Uiso 1 1 d . . .
O32 O 0.2500 0.3148(3) 0.4773(7) 0.0112(14) Uiso 1 2 d S . .
O33 O 0.1827(3) 0.2283(2) 0.0876(5) 0.0131(10) Uiso 1 1 d . . .
O35 O 0.2500 0.3132(3) 0.1935(7) 0.0109(14) Uiso 1 2 d S . .
O36 O 0.2500 0.1340(4) 0.4675(7) 0.0134(16) Uiso 1 2 d S . .
O37 O 0.1828(2) 0.22127(18) 0.3517(7) 0.0112(7) Uiso 1 1 d . . .
O38 O 0.2500 0.1389(4) 0.2272(8) 0.0129(16) Uiso 1 2 d S . .
C1 C 0.2500 0.4705(4) 0.3495(15) 0.0182(16) Uiso 1 2 d S . .
N1 N 0.2500 0.4425(5) 0.2460(11) 0.018(2) Uiso 1 2 d S . .
H1A H 0.2500 0.4036 0.2443 0.022 Uiso 1 2 calc SR . .
H1B H 0.2500 0.4627 0.1779 0.022 Uiso 1 2 calc SR . .
N2 N 0.2500 0.5298(4) 0.3504(14) 0.0248(17) Uiso 1 2 d S . .
H2A H 0.2500 0.5495 0.2819 0.030 Uiso 1 2 calc SR . .
H2B H 0.2500 0.5490 0.4196 0.030 Uiso 1 2 calc SR . .
N3 N 0.2500 0.4414(6) 0.4546(12) 0.024(2) Uiso 1 2 d S . .
H3A H 0.2500 0.4024 0.4554 0.029 Uiso 1 2 calc SR . .
H3B H 0.2500 0.4612 0.5231 0.029 Uiso 1 2 calc SR . .
O40 O 0.0405(4) 0.1711(3) 0.9994(7) 0.0319(15) Uiso 1 1 d . . .
O41 O 0.0503(4) 0.1844(3) 0.7164(7) 0.0260(14) Uiso 1 1 d . . .
O42 O -0.0249(6) 0.0654(5) 0.6677(11) 0.065(3) Uiso 1 1 d . . .
O43 O 0.0686(5) -0.0489(4) 0.8993(8) 0.047(2) Uiso 1 1 d . . .
O44 O 0.0000 0.5000 0.8527(14) 0.0380(19) Uiso 1 2 d S . .
O45A O 0.1469(10) 0.4163(8) 0.844(3) 0.106(6) Uiso 0.730(18) 1 d P . 1
O46A O 0.2500 0.3250(10) 0.835(3) 0.081(7) Uiso 0.730(18) 2 d SP . 1
O45B O 0.2500 0.3743(12) 0.842(4) 0.022(6) Uiso 0.270(18) 2 d SP . 2

loop_
_atom_site_aniso_label
_atom_site_aniso_U_11
_atom_site_aniso_U_22
_atom_site_aniso_U_33
_atom_site_aniso_U_23
_atom_site_aniso_U_13
_atom_site_aniso_U_12
K1 0.0288(8) 0.0309(8) 0.0344(10) -0.0026(11) 0.0026(12) -0.0032(7)
K2 0.0175(9) 0.0192(9) 0.0708(17) -0.0125(9) 0.0196(10) -0.0052(7)
K3A 0.0167(12) 0.037(2) 0.0257(12) 0.0014(17) -0.0020(14) 0.0090(12)
K3B 0.045(7) 0.061(11) 0.035(6) -0.010(6) -0.013(6) 0.026(7)
W1 0.00920(15) 0.01220(17) 0.01730(18) 0.00102(12) 0.00079(12) -0.00232(11)
W3 0.00671(14) 0.01212(18) 0.01600(16) -0.00228(11) 0.00129(11) 0.00105(11)
W4 0.00382(9) 0.01354(11) 0.01813(12) -0.00098(15) 0.00007(14) -0.00110(8)
W5 0.00992(16) 0.01198(18) 0.01754(17) -0.00366(12) -0.00063(12) -0.00252(11)
W9 0.00531(14) 0.01145(18) 0.01600(16) 0.00015(11) -0.00079(11) 0.00094(11)
W10 0.00769(18) 0.01399(19) 0.0128(2) -0.00255(17) 0.000 0.000
Na1 0.021(3) 0.016(2) 0.017(3) -0.001(2) 0.000 0.000
Si1 0.0038(9) 0.0091(10) 0.0138(11) -0.0006(14) 0.000 0.000

loop_
_atom_type_symbol
_atom_type_description
_atom_type_scat_dispersion_real
_atom_type_scat_dispersion_imag
_atom_type_scat_source
C C -0.0017 0.0003 'International Tables Vol C Table 6.1.1.4 and Sasaki (1989)'
H H 0.0000 0.0000 'International Tables Vol C Table 6.1.1.4'
N N -0.0027 0.0006 'International Tables Vol C Table 6.1.1.4 and Sasaki (1989)'
O O -0.0032 0.0011 'International Tables Vol C Table 6.1.1.4 and Sasaki (1989)'
W W -1.4577 1.8630 'International Tables Vol C Table 6.1.1.4 and Sasaki (1989)'
Si Si 0.0025 0.0139 'International Tables Vol C Table 6.1.1.4 and Sasaki (1989)'
K K 0.0263 0.0526 'International Tables Vol C Table 6.1.1.4 and Sasaki (1989)'
Na Na -0.0020 0.0047 'International Tables Vol C Table 6.1.1.4 and Sasaki (1989)'

loop_
_geom_angle_atom_site_label_1
_geom_angle_atom_site_label_2
_geom_angle_atom_site_label_3
_geom_angle
_geom_angle_site_symmetry_1
_geom_angle_site_symmetry_3
_geom_angle_publ_flag
O40 K1 O12 118.0(2) . . ?
O40 K1 O41 68.1(2) . . ?
O12 K1 O41 65.1(2) . . ?
O40 K1 O42 107.9(3) . . ?
O12 K1 O42 86.5(3) . . ?
O41 K1 O42 64.9(3) . . ?
O40 K1 O43 129.2(3) . . ?
O12 K1 O43 110.4(2) . . ?
O41 K1 O43 153.0(3) . . ?
O42 K1 O43 88.6(3) . . ?
O40 K1 O22 65.1(2) . 1_556 ?
O12 K1 O22 90.58(17) . 1_556 ?
O41 K1 O22 105.10(19) . 1_556 ?
O42 K1 O22 169.9(3) . 1_556 ?
O43 K1 O22 101.5(2) . 1_556 ?
O40 K1 O43 79.2(2) . 2 ?
O12 K1 O43 141.7(3) . 2 ?
O41 K1 O43 95.2(2) . 2 ?
O42 K1 O43 55.2(3) . 2 ?
O43 K1 O43 71.8(3) . 2 ?
O22 K1 O43 127.2(2) 1_556 2 ?
O40 K1 O5 79.5(2) . 1_556 ?
O12 K1 O5 130.01(19) . 1_556 ?
O41 K1 O5 146.9(2) . 1_556 ?
O42 K1 O5 135.3(3) . 1_556 ?
O43 K1 O5 57.6(2) . 1_556 ?
O22 K1 O5 52.58(17) 1_556 1_556 ?
O43 K1 O5 84.8(2) 2 1_556 ?
O40 K1 W5 67.58(17) . 1_556 ?
O12 K1 W5 114.42(14) . 1_556 ?
O41 K1 W5 126.87(16) . 1_556 ?
O42 K1 W5 158.6(2) . 1_556 ?
O43 K1 W5 79.85(19) . 1_556 ?
O22 K1 W5 27.74(12) 1_556 1_556 ?
O43 K1 W5 103.72(19) 2 1_556 ?
O5 K1 W5 25.21(11) 1_556 1_556 ?
O40 K1 K2 49.94(17) . 6 ?
O12 K1 K2 165.49(16) . 6 ?
O41 K1 K2 110.61(16) . 6 ?
O42 K1 K2 104.5(2) . 6 ?
O43 K1 K2 79.75(19) . 6 ?
O22 K1 K2 76.94(14) 1_556 6 ?
O43 K1 K2 50.28(18) 2 6 ?
O5 K1 K2 46.18(12) 1_556 6 ?
W5 K1 K2 55.84(5) 1_556 6 ?
O40 K1 W1 132.76(18) . . ?
O12 K1 W1 20.81(14) . . ?
O41 K1 W1 68.71(16) . . ?
O42 K1 W1 68.9(2) . . ?
O43 K1 W1 97.98(19) . . ?
O22 K1 W1 109.85(13) 1_556 . ?
O43 K1 W1 122.92(19) 2 . ?
O5 K1 W1 137.49(12) 1_556 . ?
W5 K1 W1 130.31(5) 1_556 . ?
K2 K1 W1 173.19(7) 6 . ?
O40 K1 K3A 47.03(17) . . ?
O12 K1 K3A 71.03(15) . . ?
O41 K1 K3A 40.30(16) . . ?
O42 K1 K3A 104.9(2) . . ?
O43 K1 K3A 166.5(2) . . ?
O22 K1 K3A 65.03(13) 1_556 . ?
O43 K1 K3A 115.88(18) 2 . ?
O5 K1 K3A 110.72(14) 1_556 . ?
W5 K1 K3A 87.36(7) 1_556 . ?
K2 K1 K3A 96.65(8) 6 . ?
W1 K1 K3A 86.99(8) . . ?
O3 K2 O5 92.3(2) . 5 ?
O3 K2 O44 142.1(2) . . ?
O5 K2 O44 73.04(19) 5 . ?
O3 K2 O4 83.19(19) . 6 ?
O5 K2 O4 138.9(2) 5 6 ?
O44 K2 O4 85.8(3) . 6 ?
O3 K2 O30 117.5(2) . 6 ?
O5 K2 O30 149.6(2) 5 6 ?
O44 K2 O30 85.56(14) . 6 ?
O4 K2 O30 57.39(16) 6 6 ?
O3 K2 O5 147.7(2) . 6 ?
O5 K2 O5 94.98(19) 5 6 ?
O44 K2 O5 69.73(19) . 6 ?
O4 K2 O5 110.45(17) 6 6 ?
O30 K2 O5 56.69(18) 6 6 ?
O3 K2 O45A 70.6(5) . . ?
O5 K2 O45A 73.8(4) 5 . ?
O44 K2 O45A 71.8(5) . . ?
O4 K2 O45A 66.1(5) 6 . ?
O30 K2 O45A 120.1(5) 6 . ?
O5 K2 O45A 141.5(5) 6 . ?
O3 K2 O40 72.1(2) . 6_554 ?
O5 K2 O40 133.9(2) 5 6_554 ?
O44 K2 O40 142.14(17) . 6_554 ?
O4 K2 O40 83.4(2) 6 6_554 ?
O30 K2 O40 58.21(19) 6 6_554 ?
O5 K2 O40 80.3(2) 6 6_554 ?
O45A K2 O40 133.8(4) . 6_554 ?
O3 K2 O43 67.2(2) . 5_554 ?
O5 K2 O43 61.8(2) 5 5_554 ?
O44 K2 O43 127.8(3) . 5_554 ?
O4 K2 O43 146.0(2) 6 5_554 ?
O30 K2 O43 122.0(2) 6 5_554 ?
O5 K2 O43 88.8(2) 6 5_554 ?
O45A K2 O43 115.5(6) . 5_554 ?
O40 K2 O43 72.2(2) 6_554 5_554 ?
O3 K2 W4 100.20(15) . 6 ?
O5 K2 W4 156.12(16) 5 6 ?
O44 K2 W4 84.80(17) . 6 ?
O4 K2 W4 26.63(10) 6 6 ?
O30 K2 W4 30.77(12) 6 6 ?
O5 K2 W4 85.32(13) 6 6 ?
O45A K2 W4 91.1(5) . 6 ?
O40 K2 W4 69.78(15) 6_554 6 ?
O43 K2 W4 141.99(18) 5_554 6 ?
O3 K2 K2 141.61(16) . 2_565 ?
O5 K2 K2 51.54(14) 5 2_565 ?
O44 K2 K2 48.1(2) . 2_565 ?
O4 K2 K2 131.24(13) 6 2_565 ?
O30 K2 K2 98.08(15) 6 2_565 ?
O5 K2 K2 46.39(13) 6 2_565 ?
O45A K2 K2 104.9(4) . 2_565 ?
O40 K2 K2 121.24(16) 6_554 2_565 ?
O43 K2 K2 82.36(17) 5_554 2_565 ?
W4 K2 K2 118.14(7) 6 2_565 ?
O3 K2 W5 139.97(16) . 6 ?
O5 K2 W5 120.65(15) 5 6 ?
O44 K2 W5 74.37(7) . 6 ?
O4 K2 W5 85.03(11) 6 6 ?
O30 K2 W5 30.10(12) 6 6 ?
O5 K2 W5 26.64(12) 6 6 ?
O45A K2 W5 136.4(5) . 6 ?
O40 K2 W5 68.61(15) 6_554 6 ?
O43 K2 W5 106.73(19) 5_554 6 ?
W4 K2 W5 59.07(3) 6 6 ?
K2 K2 W5 69.73(6) 2_565 6 ?
O4 K3A O41 83.8(2) 6 . ?
O4 K3A O14 108.3(3) 6 . ?
O41 K3A O14 64.4(2) . . ?
O4 K3A O46A 112.5(4) 6 . ?
O41 K3A O46A 138.6(7) . . ?
O14 K3A O46A 74.3(7) . . ?
O4 K3A O10 175.7(3) 6 1_556 ?
O41 K3A O10 100.2(3) . 1_556 ?
O14 K3A O10 74.9(2) . 1_556 ?
O46A K3A O10 65.3(4) . 1_556 ?
O4 K3A O33 118.6(3) 6 1_556 ?
O41 K3A O33 123.3(3) . 1_556 ?
O14 K3A O33 132.87(18) . 1_556 ?
O46A K3A O33 83.4(7) . 1_556 ?
O10 K3A O33 58.0(2) 1_556 1_556 ?
O4 K3A O40 87.1(2) 6 . ?
O41 K3A O40 65.3(2) . . ?
O14 K3A O40 124.9(3) . . ?
O46A K3A O40 148.1(7) . . ?
O10 K3A O40 93.4(3) 1_556 . ?
O33 K3A O40 64.9(2) 1_556 . ?
O4 K3A O9 70.5(2) 6 1_556 ?
O41 K3A O9 142.9(2) . 1_556 ?
O14 K3A O9 148.6(3) . 1_556 ?
O46A K3A O9 77.5(7) . 1_556 ?
O10 K3A O9 105.3(2) 1_556 1_556 ?
O33 K3A O9 55.22(17) 1_556 1_556 ?
O40 K3A O9 86.5(2) . 1_556 ?
O4 K3A W10 149.5(2) 6 1_556 ?
O41 K3A W10 109.3(2) . 1_556 ?
O14 K3A W10 102.29(15) . 1_556 ?
O46A K3A W10 76.3(5) . 1_556 ?
O10 K3A W10 27.58(16) 1_556 1_556 ?
O33 K3A W10 31.16(12) 1_556 1_556 ?
O40 K3A W10 74.72(18) . 1_556 ?
O9 K3A W10 83.86(14) 1_556 1_556 ?
O4 K3A Na1 145.0(3) 6 . ?
O41 K3A Na1 74.1(2) . . ?
O14 K3A Na1 37.55(16) . . ?
O46A K3A Na1 71.7(5) . . ?
O10 K3A Na1 38.65(19) 1_556 . ?
O33 K3A Na1 96.25(16) 1_556 . ?
O40 K3A Na1 107.0(2) . . ?
O9 K3A Na1 140.35(17) 1_556 . ?
W10 K3A Na1 65.16(10) 1_556 . ?
O4 K3A W9 91.9(2) 6 1_556 ?
O41 K3A W9 137.3(2) . 1_556 ?
O14 K3A W9 153.25(18) . 1_556 ?
O46A K3A W9 81.9(7) . 1_556 ?
O10 K3A W9 84.17(18) 1_556 1_556 ?
O33 K3A W9 29.31(12) 1_556 1_556 ?
O40 K3A W9 72.10(17) . 1_556 ?
O9 K3A W9 26.19(11) 1_556 1_556 ?
W10 K3A W9 59.43(6) 1_556 1_556 ?
Na1 K3A W9 122.67(11) . 1_556 ?
O4 K3A W3 88.4(2) 6 . ?
O41 K3A W3 69.28(18) . . ?
O14 K3A W3 21.71(13) . . ?
O46A K3A W3 73.3(7) . . ?
O10 K3A W3 94.30(18) 1_556 . ?
O33 K3A W3 149.85(15) 1_556 . ?
O40 K3A W3 134.6(2) . . ?
O9 K3A W3 133.6(2) 1_556 . ?
W10 K3A W3 121.86(8) 1_556 . ?
Na1 K3A W3 58.71(11) . . ?
W9 K3A W3 153.26(17) 1_556 . ?
O4 K3B O14 109.3(5) 6 . ?
O4 K3B O45B 116.7(8) 6 . ?
O14 K3B O45B 97.2(11) . . ?
O4 K3B O9 73.1(4) 6 1_556 ?
O14 K3B O9 177.3(8) . 1_556 ?
O45B K3B O9 80.5(10) . 1_556 ?
O4 K3B O10 151.0(11) 6 1_556 ?
O14 K3B O10 73.1(4) . 1_556 ?
O45B K3B O10 91.0(6) . 1_556 ?
O9 K3B O10 105.5(5) 1_556 1_556 ?
O4 K3B O33 110.4(7) 6 1_556 ?
O14 K3B O33 124.7(5) . 1_556 ?
O45B K3B O33 97.8(9) . 1_556 ?
O9 K3B O33 54.6(4) 1_556 1_556 ?
O10 K3B O33 53.8(3) 1_556 1_556 ?
O4 K3B O3 75.1(4) 6 . ?
O14 K3B O3 52.7(4) . . ?
O45B K3B O3 78.2(10) . . ?
O9 K3B O3 127.7(6) 1_556 . ?
O10 K3B O3 122.0(6) 1_556 . ?
O33 K3B O3 174.4(7) 1_556 . ?
O4 K3B O41 73.4(5) 6 . ?
O14 K3B O41 57.4(4) . . ?
O45B K3B O41 154.3(11) . . ?
O9 K3B O41 125.1(8) 1_556 . ?
O10 K3B O41 85.2(5) 1_556 . ?
O33 K3B O41 100.4(7) 1_556 . ?
O3 K3B O41 82.3(4) . . ?
O4 K3B W3 93.3(4) 6 . ?
O14 K3B W3 25.5(2) . . ?
O45B K3B W3 87.3(11) . . ?
O9 K3B W3 154.8(7) 1_556 . ?
O10 K3B W3 96.6(4) 1_556 . ?
O33 K3B W3 149.8(4) 1_556 . ?
O3 K3B W3 27.28(19) . . ?
O41 K3B W3 67.9(3) . . ?
O4 K3B Na1 138.1(7) 6 . ?
O14 K3B Na1 35.8(2) . . ?
O45B K3B Na1 95.2(7) . . ?
O9 K3B Na1 142.7(4) 1_556 . ?
O10 K3B Na1 37.2(2) 1_556 . ?
O33 K3B Na1 89.9(3) 1_556 . ?
O3 K3B Na1 86.6(4) . . ?
O41 K3B Na1 66.8(3) . . ?
W3 K3B Na1 60.0(3) . . ?
O4 K3B W10 134.8(9) 6 1_556 ?
O14 K3B W10 97.1(3) . 1_556 ?
O45B K3B W10 94.6(7) . 1_556 ?
O9 K3B W10 81.7(4) 1_556 1_556 ?
O10 K3B W10 25.0(2) 1_556 1_556 ?
O33 K3B W10 28.76(16) 1_556 1_556 ?
O3 K3B W10 146.8(5) . 1_556 ?
O41 K3B W10 92.6(5) . 1_556 ?
W3 K3B W10 121.4(3) . 1_556 ?
Na1 K3B W10 61.6(2) . 1_556 ?
O4 K3B W9 90.9(5) 6 1_556 ?
O14 K3B W9 154.1(5) . 1_556 ?
O45B K3B W9 87.3(10) . 1_556 ?
O9 K3B W9 25.0(2) 1_556 1_556 ?
O10 K3B W9 81.5(4) 1_556 1_556 ?
O33 K3B W9 29.73(19) 1_556 1_556 ?
O3 K3B W9 152.1(6) . 1_556 ?
O41 K3B W9 117.2(8) . 1_556 ?
W3 K3B W9 174.2(7) . 1_556 ?
Na1 K3B W9 118.6(4) . 1_556 ?
W10 K3B W9 57.0(2) 1_556 1_556 ?
O1 W1 O12 102.2(3) . . ?
O1 W1 O16 98.8(3) . . ?
O12 W1 O16 95.2(3) . . ?
O1 W1 O26 101.2(3) . . ?
O12 W1 O26 94.5(3) . . ?
O16 W1 O26 155.4(3) . . ?
O1 W1 O27 89.5(3) . . ?
O12 W1 O27 168.1(2) . . ?
O16 W1 O27 85.2(3) . . ?
O26 W1 O27 80.7(2) . . ?
O1 W1 O36 168.0(3) . . ?
O12 W1 O36 88.3(3) . . ?
O16 W1 O36 74.1(3) . . ?
O26 W1 O36 83.6(2) . . ?
O27 W1 O36 80.3(2) . . ?
O1 W1 Na1 141.8(2) . . ?
O12 W1 Na1 39.9(2) . . ?
O16 W1 Na1 84.4(2) . . ?
O26 W1 Na1 88.72(19) . . ?
O27 W1 Na1 128.59(16) . . ?
O36 W1 Na1 48.5(2) . . ?
O1 W1 K1 69.4(2) . . ?
O12 W1 K1 34.0(2) . . ?
O16 W1 K1 108.3(3) . . ?
O26 W1 K1 92.18(17) . . ?
O27 W1 K1 156.13(13) . . ?
O36 W1 K1 121.8(2) . . ?
Na1 W1 K1 73.52(9) . . ?
O3 W3 O14 102.4(3) . . ?
O3 W3 O32 101.6(3) . . ?
O14 W3 O32 95.3(3) . . ?
O3 W3 O17 101.1(3) . . ?
O14 W3 O17 92.5(3) . . ?
O32 W3 O17 153.7(3) . . ?
O3 W3 O20 92.9(2) . . ?
O14 W3 O20 164.6(2) . . ?
O32 W3 O20 83.5(3) . . ?
O17 W3 O20 82.3(2) . . ?
O3 W3 O37 164.1(3) . . ?
O14 W3 O37 92.4(2) . . ?
O32 W3 O37 82.6(2) . . ?
O17 W3 O37 71.94(19) . . ?
O20 W3 O37 72.2(2) . . ?
O3 W3 K3B 59.6(3) . . ?
O14 W3 K3B 42.8(3) . . ?
O32 W3 K3B 101.7(4) . . ?
O17 W3 K3B 101.1(4) . . ?
O20 W3 K3B 152.5(3) . . ?
O37 W3 K3B 135.0(3) . . ?
O3 W3 K3A 66.7(2) . . ?
O14 W3 K3A 36.5(2) . . ?
O32 W3 K3A 109.0(2) . . ?
O17 W3 K3A 92.09(18) . . ?
O20 W3 K3A 157.47(14) . . ?
O37 W3 K3A 126.77(16) . . ?
K3B W3 K3A 10.7(3) . . ?
O4 W4 O26 102.3(3) . . ?
O4 W4 O17 99.2(3) . . ?
O26 W4 O17 93.2(2) . . ?
O4 W4 O30 99.4(3) . . ?
O26 W4 O30 87.51(19) . . ?
O17 W4 O30 160.7(3) . . ?
O4 W4 O21 98.3(3) . . ?
O26 W4 O21 159.0(3) . . ?
O17 W4 O21 87.6(2) . . ?
O30 W4 O21 85.0(2) . . ?
O4 W4 O37 172.04(19) . . ?
O26 W4 O37 83.5(2) . . ?
O17 W4 O37 74.7(2) . . ?
O30 W4 O37 86.3(2) . . ?
O21 W4 O37 76.6(2) . . ?
O4 W4 K2 48.8(2) . 6_554 ?
O26 W4 K2 97.07(19) . 6_554 ?
O17 W4 K2 147.87(17) . 6_554 ?
O30 W4 K2 50.59(19) . 6_554 ?
O21 W4 K2 93.20(17) . 6_554 ?
O37 W4 K2 136.61(16) . 6_554 ?
O4 W4 K3A 29.44(18) . 6_554 ?
O26 W4 K3A 120.7(2) . 6_554 ?
O17 W4 K3A 75.73(19) . 6_554 ?
O30 W4 K3A 120.2(2) . 6_554 ?
O21 W4 K3A 79.85(18) . 6_554 ?
O37 W4 K3A 142.60(13) . 6_554 ?
K2 W4 K3A 72.83(9) 6_554 6_554 ?
O5 W5 O27 104.4(3) . . ?
O5 W5 O30 98.9(3) . . ?
O27 W5 O30 88.7(2) . . ?
O5 W5 O18 101.4(3) . . ?
O27 W5 O18 92.6(3) . . ?
O30 W5 O18 158.6(3) . . ?
O5 W5 O22 97.5(3) . . ?
O27 W5 O22 158.0(2) . . ?
O30 W5 O22 86.4(2) . . ?
O18 W5 O22 84.4(3) . . ?
O5 W5 O38 170.4(3) . . ?
O27 W5 O38 84.7(3) . . ?
O30 W5 O38 84.1(2) . . ?
O18 W5 O38 74.7(3) . . ?
O22 W5 O38 73.5(3) . . ?
O5 W5 K2 49.7(2) . 6_554 ?
O27 W5 K2 97.36(15) . 6_554 ?
O30 W5 K2 49.38(19) . 6_554 ?
O18 W5 K2 150.9(2) . 6_554 ?
O22 W5 K2 95.69(17) . 6_554 ?
O38 W5 K2 133.23(16) . 6_554 ?
O5 W5 K1 54.4(2) . 1_554 ?
O27 W5 K1 156.72(15) . 1_554 ?
O30 W5 K1 85.86(18) . 1_554 ?
O18 W5 K1 100.6(3) . 1_554 ?
O22 W5 K1 44.04(17) . 1_554 ?
O38 W5 K1 117.2(2) . 1_554 ?
K2 W5 K1 62.31(6) 6_554 1_554 ?
O9 W9 O20 103.2(2) . . ?
O9 W9 O35 101.5(3) . . ?
O20 W9 O35 91.0(3) . . ?
O9 W9 O21 99.5(3) . . ?
O20 W9 O21 91.2(2) . . ?
O35 W9 O21 157.8(3) . . ?
O9 W9 O33 100.0(3) . . ?
O20 W9 O33 156.8(2) . . ?
O35 W9 O33 84.7(3) . . ?
O21 W9 O33 84.6(2) . . ?
O9 W9 O37 172.1(2) . . ?
O20 W9 O37 74.4(2) . . ?
O35 W9 O37 86.2(2) . . ?
O21 W9 O37 73.1(2) . . ?
O33 W9 O37 82.5(2) . . ?
O9 W9 K3A 54.0(2) . 1_554 ?
O20 W9 K3A 155.95(16) . 1_554 ?
O35 W9 K3A 100.5(2) . 1_554 ?
O21 W9 K3A 85.99(19) . 1_554 ?
O33 W9 K3A 46.61(17) . 1_554 ?
O37 W9 K3A 126.91(16) . 1_554 ?
O9 W9 K3B 47.1(3) . 1_554 ?
O20 W9 K3B 150.2(3) . 1_554 ?
O35 W9 K3B 92.9(4) . 1_554 ?
O21 W9 K3B 96.0(4) . 1_554 ?
O33 W9 K3B 53.0(3) . 1_554 ?
O37 W9 K3B 135.3(3) . 1_554 ?
K3A W9 K3B 11.3(3) 1_554 1_554 ?
O10 W10 O33 100.7(3) . . ?
O10 W10 O33 100.7(3) . 4 ?
O33 W10 O33 87.7(3) . 4 ?
O10 W10 O22 100.1(3) . . ?
O33 W10 O22 88.3(2) . . ?
O33 W10 O22 159.2(2) 4 . ?
O10 W10 O22 100.1(3) . 4 ?
O33 W10 O22 159.2(2) . 4 ?
O33 W10 O22 88.3(2) 4 4 ?
O22 W10 O22 88.2(3) . 4 ?
O10 W10 O38 172.3(4) . . ?
O33 W10 O38 84.8(2) . . ?
O33 W10 O38 84.8(2) 4 . ?
O22 W10 O38 74.5(2) . . ?
O22 W10 O38 74.5(2) 4 . ?
O10 W10 K3A 50.04(16) . 4_554 ?
O33 W10 K3A 107.30(19) . 4_554 ?
O33 W10 K3A 52.27(18) 4 4_554 ?
O22 W10 K3A 147.7(2) . 4_554 ?
O22 W10 K3A 86.11(19) 4 4_554 ?
O38 W10 K3A 133.58(11) . 4_554 ?
O10 W10 K3A 50.04(16) . 1_554 ?
O33 W10 K3A 52.27(18) . 1_554 ?
O33 W10 K3A 107.30(19) 4 1_554 ?
O22 W10 K3A 86.11(19) . 1_554 ?
O22 W10 K3A 147.7(2) 4 1_554 ?
O38 W10 K3A 133.58(11) . 1_554 ?
K3A W10 K3A 81.99(16) 4_554 1_554 ?
O10 W10 K3B 47.7(3) . 4_554 ?
O33 W10 K3B 96.8(4) . 4_554 ?
O33 W10 K3B 52.9(3) 4 4_554 ?
O22 W10 K3B 147.8(3) . 4_554 ?
O22 W10 K3B 97.0(4) 4 4_554 ?
O38 W10 K3B 137.5(3) . 4_554 ?
K3A W10 K3B 10.9(3) 4_554 4_554 ?
K3A W10 K3B 72.6(4) 1_554 4_554 ?
O10 W10 K3B 47.7(3) . 1_554 ?
O33 W10 K3B 52.9(3) . 1_554 ?
O33 W10 K3B 96.8(4) 4 1_554 ?
O22 W10 K3B 97.1(4) . 1_554 ?
O22 W10 K3B 147.8(3) 4 1_554 ?
O38 W10 K3B 137.5(3) . 1_554 ?
K3A W10 K3B 72.6(4) 4_554 1_554 ?
K3A W10 K3B 10.9(3) 1_554 1_554 ?
K3B W10 K3B 62.7(7) 4_554 1_554 ?
O14 Na1 O14 82.6(4) . 4 ?
O14 Na1 O12 92.2(2) . . ?
O14 Na1 O12 161.4(4) 4 . ?
O14 Na1 O12 161.4(4) . 4 ?
O14 Na1 O12 92.2(2) 4 4 ?
O12 Na1 O12 87.0(4) . 4 ?
O14 Na1 O10 99.1(3) . 1_556 ?
O14 Na1 O10 99.1(3) 4 1_556 ?
O12 Na1 O10 99.4(3) . 1_556 ?
O12 Na1 O10 99.4(3) 4 1_556 ?
O14 Na1 O36 88.8(3) . . ?
O14 Na1 O36 88.8(3) 4 . ?
O12 Na1 O36 73.1(3) . . ?
O12 Na1 O36 73.1(3) 4 . ?
O10 Na1 O36 169.4(4) 1_556 . ?
O14 Na1 W1 90.6(2) . . ?
O14 Na1 W1 132.0(3) 4 . ?
O12 Na1 W1 29.73(18) . . ?
O12 Na1 W1 79.5(2) 4 . ?
O10 Na1 W1 128.9(3) 1_556 . ?
O36 Na1 W1 43.38(16) . . ?
O14 Na1 W1 132.0(3) . 4 ?
O14 Na1 W1 90.6(2) 4 4 ?
O12 Na1 W1 79.5(2) . 4 ?
O12 Na1 W1 29.73(18) 4 4 ?
O10 Na1 W1 128.9(3) 1_556 4 ?
O36 Na1 W1 43.38(16) . 4 ?
W1 Na1 W1 59.87(10) . 4 ?
O14 Na1 K3A 49.84(19) . . ?
O14 Na1 K3A 102.4(3) 4 . ?
O12 Na1 K3A 87.5(2) . . ?
O12 Na1 K3A 148.5(3) 4 . ?
O10 Na1 K3A 51.17(16) 1_556 . ?
O36 Na1 K3A 134.02(15) . . ?
W1 Na1 K3A 108.92(8) . . ?
W1 Na1 K3A 166.91(17) 4 . ?
O14 Na1 K3A 102.4(3) . 4 ?
O14 Na1 K3A 49.84(19) 4 4 ?
O12 Na1 K3A 148.5(3) . 4 ?
O12 Na1 K3A 87.5(2) 4 4 ?
O10 Na1 K3A 51.17(16) 1_556 4 ?
O36 Na1 K3A 134.02(15) . 4 ?
W1 Na1 K3A 166.91(17) . 4 ?
W1 Na1 K3A 108.92(8) 4 4 ?
K3A Na1 K3A 81.25(19) . 4 ?
O14 Na1 K3B 46.1(3) . . ?
O14 Na1 K3B 90.8(5) 4 . ?
O12 Na1 K3B 98.5(4) . . ?
O12 Na1 K3B 152.3(3) 4 . ?
O10 Na1 K3B 53.0(3) 1_556 . ?
O36 Na1 K3B 134.5(3) . . ?
W1 Na1 K3B 117.7(3) . . ?
W1 Na1 K3B 177.4(3) 4 . ?
K3A Na1 K3B 11.6(3) . . ?
K3A Na1 K3B 73.6(4) 4 . ?
O14 Na1 K3B 90.8(5) . 4 ?
O14 Na1 K3B 46.1(3) 4 4 ?
O12 Na1 K3B 152.3(3) . 4 ?
O12 Na1 K3B 98.5(4) 4 4 ?
O10 Na1 K3B 53.0(3) 1_556 4 ?
O36 Na1 K3B 134.5(3) . 4 ?
W1 Na1 K3B 177.4(3) . 4 ?
W1 Na1 K3B 117.7(3) 4 4 ?
K3A Na1 K3B 73.6(4) . 4 ?
K3A Na1 K3B 11.6(3) 4 4 ?
K3B Na1 K3B 64.8(7) . 4 ?
O37 Si1 O37 107.0(3) 4 . ?
O37 Si1 O36 111.3(3) 4 . ?
O37 Si1 O36 111.3(3) . . ?
O37 Si1 O38 109.0(3) 4 . ?
O37 Si1 O38 109.0(3) . . ?
O36 Si1 O38 109.1(3) . . ?
W3 O3 K2 155.3(3) . . ?
W3 O3 K3B 93.1(3) . . ?
K2 O3 K3B 92.2(3) . . ?
W4 O4 K3A 132.4(3) . 6_554 ?
W4 O4 K3B 148.3(6) . 6_554 ?
K3A O4 K3B 16.1(5) 6_554 6_554 ?
W4 O4 K2 104.6(3) . 6_554 ?
K3A O4 K2 111.6(2) 6_554 6_554 ?
K3B O4 K2 98.4(6) 6_554 6_554 ?
W5 O5 K2 146.5(3) . 5_544 ?
W5 O5 K2 103.7(3) . 6_554 ?
K2 O5 K2 82.07(18) 5_544 6_554 ?
W5 O5 K1 100.4(3) . 1_554 ?
K2 O5 K1 113.1(2) 5_544 1_554 ?
K2 O5 K1 79.75(16) 6_554 1_554 ?
W9 O9 K3B 108.0(4) . 1_554 ?
W9 O9 K3A 99.8(3) . 1_554 ?
K3B O9 K3A 13.8(4) 1_554 1_554 ?
W10 O10 Na1 156.7(5) . 1_554 ?
W10 O10 K3A 102.4(2) . 4_554 ?
Na1 O10 K3A 90.2(2) 1_554 4_554 ?
W10 O10 K3A 102.4(2) . 1_554 ?
Na1 O10 K3A 90.2(2) 1_554 1_554 ?
K3A O10 K3A 113.4(4) 4_554 1_554 ?
W10 O10 K3B 107.3(5) . 4_554 ?
Na1 O10 K3B 89.8(4) 1_554 4_554 ?
K3A O10 K3B 14.6(4) 4_554 4_554 ?
K3A O10 K3B 98.9(7) 1_554 4_554 ?
W10 O10 K3B 107.3(5) . 1_554 ?
Na1 O10 K3B 89.8(4) 1_554 1_554 ?
K3A O10 K3B 98.9(7) 4_554 1_554 ?
K3A O10 K3B 14.6(4) 1_554 1_554 ?
K3B O10 K3B 84.3(10) 4_554 1_554 ?
W1 O12 Na1 110.4(3) . . ?
W1 O12 K1 125.2(3) . . ?
Na1 O12 K1 123.6(3) . . ?
W3 O14 Na1 142.6(4) . . ?
W3 O14 K3B 111.7(5) . . ?
Na1 O14 K3B 98.1(4) . . ?
W3 O14 K3A 121.8(3) . . ?
Na1 O14 K3A 92.6(3) . . ?
K3B O14 K3A 15.7(5) . . ?
W1 O16 W1 116.9(4) 4 . ?
W4 O17 W3 120.9(3) . . ?
W5 O18 W5 119.2(5) 4 . ?
W9 O20 W3 122.4(2) . . ?
W9 O21 W4 120.1(3) . . ?
W10 O22 W5 120.0(3) . . ?
W10 O22 K1 131.4(3) . 1_554 ?
W5 O22 K1 108.2(2) . 1_554 ?
W4 O26 W1 155.9(3) . . ?
W5 O27 W1 152.8(3) . . ?
W5 O30 W4 147.3(3) . . ?
W5 O30 K2 100.5(2) . 6_554 ?
W4 O30 K2 98.6(2) . 6_554 ?
W3 O32 W3 143.9(4) . 4 ?
W10 O33 W9 151.2(3) . . ?
W10 O33 K3A 96.6(2) . 1_554 ?
W9 O33 K3A 104.1(2) . 1_554 ?
W10 O33 K3B 98.3(3) . 1_554 ?
W9 O33 K3B 97.3(3) . 1_554 ?
K3A O33 K3B 13.7(4) 1_554 1_554 ?
W9 O35 W9 152.3(4) 4 . ?
Si1 O36 W1 127.2(2) . . ?
Si1 O36 W1 127.2(2) . 4 ?
W1 O36 W1 93.1(3) . 4 ?
Si1 O36 Na1 121.0(5) . . ?
W1 O36 Na1 88.2(3) . . ?
W1 O36 Na1 88.2(3) 4 . ?
Si1 O37 W4 123.5(2) . . ?
Si1 O37 W3 125.2(4) . . ?
W4 O37 W3 92.26(18) . . ?
Si1 O37 W9 124.8(4) . . ?
W4 O37 W9 89.96(18) . . ?
W3 O37 W9 90.93(14) . . ?
Si1 O38 W10 126.5(5) . . ?
Si1 O38 W5 122.8(3) . . ?
W10 O38 W5 92.0(3) . . ?
Si1 O38 W5 122.8(3) . 4 ?
W10 O38 W5 92.0(3) . 4 ?
W5 O38 W5 91.0(3) . 4 ?
N1 C1 N3 121.7(9) . . ?
N1 C1 N2 119.3(14) . . ?
N3 C1 N2 119.0(14) . . ?
K1 O40 K2 87.2(2) . 6 ?
K1 O40 K3A 92.4(2) . . ?
K2 O40 K3A 171.9(3) 6 . ?
K3A O41 K1 96.7(3) . . ?
K3A O41 K3B 9.5(4) . . ?
K1 O41 K3B 105.2(4) . . ?
K1 O43 K1 104.8(3) . 2 ?
K1 O43 K2 113.0(3) . 5_545 ?
K1 O43 K2 82.3(2) 2 5_545 ?
K2 O44 K2 83.8(5) . 2_565 ?
K3A O46A K3A 116.0(8) . 4 ?
K3B O45B K3B 92.7(9) . 4 ?

loop_
_geom_bond_atom_site_label_1
_geom_bond_atom_site_label_2
_geom_bond_distance
_geom_bond_site_symmetry_2
_geom_bond_publ_flag
K1 O40 2.739(8) . y
K1 O12 2.753(7) . y
K1 O41 2.890(7) . y
K1 O42 2.899(12) . y
K1 O43 2.927(9) . y
K1 O22 2.928(6) 1_556 y
K1 O43 2.983(9) 2 y
K1 O5 3.306(7) 1_556 y
K1 W5 4.001(3) 1_556 ?
K1 K2 4.018(4) 6 ?
K1 W1 4.026(3) . ?
K1 K3A 4.207(6) . ?
K2 O3 2.615(6) . y
K2 O5 2.724(7) 5 y
K2 O44 2.790(12) . y
K2 O4 2.885(7) 6 y
K2 O30 2.899(6) 6 y
K2 O5 2.947(7) 6 y
K2 O45A 3.05(3) . y
K2 O40 3.080(8) 6_554 y
K2 O43 3.119(10) 5_554 y
K2 W4 3.710(2) 6 ?
K2 K2 3.727(4) 2_565 ?
K2 W5 3.755(2) 6 ?
K3A O4 2.706(6) 6 y
K3A O41 2.739(9) . y
K3A O14 2.794(7) . y
K3A O46A 2.804(12) . y
K3A O10 2.845(5) 1_556 y
K3A O33 2.886(7) 1_556 y
K3A O40 3.081(10) . y
K3A O9 3.163(8) 1_556 y
K3A W10 3.625(4) 1_556 ?
K3A Na1 3.652(6) . ?
K3A W9 3.853(4) 1_556 ?
K3A W3 3.993(5) . ?
K3B O4 2.719(13) 6 y
K3B O14 2.744(18) . y
K3B O45B 2.79(3) . y
K3B O9 2.994(18) 1_556 y
K3B O10 3.010(13) 1_556 y
K3B O33 3.13(2) 1_556 y
K3B O3 3.24(2) . y
K3B O41 3.31(2) . y
K3B W3 3.752(19) . ?
K3B Na1 3.770(13) . ?
K3B W10 3.883(15) 1_556 ?
K3B W9 3.890(18) 1_556 ?
W1 O1 1.729(6) . y
W1 O12 1.751(6) . y
W1 O16 1.937(4) . y
W1 O26 1.956(6) . y
W1 O27 2.091(7) . y
W1 O36 2.274(6) . y
W1 Na1 3.309(5) . ?
W3 O3 1.722(6) . y
W3 O14 1.738(6) . y
W3 O32 1.917(2) . y
W3 O17 1.971(6) . y
W3 O20 2.095(5) . y
W3 O37 2.364(6) . y
W4 O4 1.718(5) . y
W4 O26 1.866(6) . y
W4 O17 1.895(6) . y
W4 O30 1.920(6) . y
W4 O21 1.949(6) . y
W4 O37 2.300(4) . y
W4 K2 3.710(2) 6_554 ?
W4 K3A 4.067(3) 6_554 ?
W5 O5 1.733(6) . y
W5 O27 1.802(7) . y
W5 O30 1.916(6) . y
W5 O18 1.934(5) . y
W5 O22 1.960(6) . y
W5 O38 2.339(6) . y
W5 K2 3.755(2) 6_554 ?
W5 K1 4.001(3) 1_554 ?
W9 O9 1.725(6) . y
W9 O20 1.824(5) . y
W9 O35 1.9176(17) . y
W9 O21 1.932(6) . y
W9 O33 1.945(5) . y
W9 O37 2.456(6) . y
W9 K3A 3.853(4) 1_554 ?
W9 K3B 3.890(18) 1_554 ?
W10 O10 1.719(8) . y
W10 O33 1.888(6) . y
W10 O33 1.888(6) 4 ?
W10 O22 1.915(6) . y
W10 O22 1.915(6) 4 ?
W10 O38 2.326(8) . y
W10 K3A 3.625(4) 4_554 ?
W10 K3A 3.625(4) 1_554 ?
W10 K3B 3.883(15) 4_554 ?
W10 K3B 3.883(15) 1_554 ?
Na1 O14 2.228(8) . y
Na1 O14 2.228(8) 4 ?
Na1 O12 2.264(8) . y
Na1 O12 2.264(8) 4 ?
Na1 O10 2.281(10) 1_556 y
Na1 O36 2.478(10) . y
Na1 W1 3.309(5) 4 ?
Na1 K3A 3.652(6) 4 ?
Na1 K3B 3.770(13) 4 ?
Si1 O37 1.627(4) 4 ?
Si1 O37 1.627(4) . y
Si1 O36 1.630(9) . y
Si1 O38 1.638(9) . y
O4 K3A 2.706(6) 6_554 ?
O4 K3B 2.719(13) 6_554 ?
O4 K2 2.885(7) 6_554 ?
O5 K2 2.724(7) 5_544 ?
O5 K2 2.947(7) 6_554 ?
O5 K1 3.306(7) 1_554 ?
O9 K3B 2.994(18) 1_554 ?
O9 K3A 3.163(8) 1_554 ?
O10 Na1 2.281(10) 1_554 ?
O10 K3A 2.845(5) 4_554 ?
O10 K3A 2.845(5) 1_554 ?
O10 K3B 3.010(13) 4_554 ?
O10 K3B 3.010(13) 1_554 ?
O16 W1 1.937(4) 4 ?
O18 W5 1.934(5) 4 ?
O22 K1 2.928(6) 1_554 ?
O30 K2 2.899(6) 6_554 ?
O32 W3 1.917(2) 4 ?
O33 K3A 2.886(7) 1_554 ?
O33 K3B 3.13(2) 1_554 ?
O35 W9 1.9175(17) 4 ?
O36 W1 2.274(6) 4 ?
O38 W5 2.339(6) 4 ?
C1 N1 1.308(18) . ?
C1 N3 1.336(19) . ?
C1 N2 1.340(12) . ?
O40 K2 3.080(8) 6 ?
O43 K1 2.983(9) 2 ?
O43 K2 3.119(10) 5_545 ?
O44 K2 2.790(12) 2_565 ?
O46A K3A 2.804(12) 4 ?
O45B K3B 2.79(3) 4 ?

loop_
_geom_hbond_atom_site_label_D
_geom_hbond_atom_site_label_H
_geom_hbond_atom_site_label_A
_geom_hbond_distance_DH
_geom_hbond_distance_HA
_geom_hbond_distance_DA
_geom_hbond_angle_DHA
_geom_hbond_site_symmetry_A
N1 H1A O35 0.88 2.12 2.976(14) 165.7 .
N1 H1B O16 0.88 2.12 2.988(15) 168.6 5_554
N2 H2A O12 0.88 2.30 2.999(13) 136.0 5_554
N2 H2A O12 0.88 2.30 2.999(13) 136.0 8_554
N2 H2B O22 0.88 2.35 3.080(13) 140.8 8
N2 H2B O22 0.88 2.35 3.080(13) 140.8 5
N2 H2B O18 0.88 2.52 3.253(18) 140.9 5
N3 H3A O32 0.88 1.99 2.869(15) 173.6 .
N3 H3B O18 0.88 2.06 2.909(16) 161.2 5
